data_7249768
loop_
_publ_author_name
'Hayami, Shinya'
'Kim, Yang'
'Harrowfield, Jack'
'Thu\'ery, Pierre'
'Lee, Young Hoon'
'Atoini, Youssef'
'Kusumoto, Sotaro'

_publ_section_title
;
 Mixed-ligand uranyl ion complexes with two flexible, pyridinium-based
 dicarboxylate zwitterions and simple anionic dicarboxylates&#x2020;
;
_journal_name_full CrystEngComm
_journal_paper_doi 10.1039/D4CE01270D
_journal_year 2025
_chemical_formula_sum 'C32 H30 N2 O20 U2'
_chemical_formula_weight 1238.64
_space_group_crystal_system triclinic
_space_group_IT_number 2
_space_group_name_Hall '-P 1'
_space_group_name_H-M_alt 'P -1'
_atom_sites_solution_hydrogens mixed
_audit_update_record
;
2024-12-09 deposited with the CCDC.	2025-01-12 downloaded from the CCDC.
;
_cell_angle_alpha 75.8824(11)
_cell_angle_beta 72.1083(12)
_cell_angle_gamma 75.7896(14)
_cell_formula_units_Z 1
_cell_length_a 8.4515(3)
_cell_length_b 10.5811(4)
_cell_length_c 10.5850(3)
_cell_measurement_reflns_used 9235
_cell_measurement_temperature 100(2)
_cell_measurement_theta_max 33.1965
_cell_measurement_theta_min 3.1351
_cell_volume 858.55(5)
_computing_cell_refinement 'SAINT V8.40B (Bruker AXS LLC, 2019)'
_computing_data_collection 'Bruker Instrument Service v8.5.1.2 Release'
_computing_data_reduction 'SAINT V8.40B (Bruker AXS LLC, 2019)'
_computing_molecular_graphics 'shelXle (C.B. Huebschle, rev 1365)'
_computing_structure_refinement 'SHELXL-2019/1 (Sheldrick, 2019)'
_computing_structure_solution 'XT, VERSION 2018/2'
_diffrn_ambient_temperature 100(2)
_diffrn_detector_area_resol_mean 7.41
_diffrn_detector_type 'Bruker PHOTON III area detector'
_diffrn_measured_fraction_theta_full 0.994
_diffrn_measured_fraction_theta_max 0.994
_diffrn_measurement_device 'Kappa diffractometer'
_diffrn_measurement_device_type 'Bruker D8 Quest'
_diffrn_measurement_method '\f and \w scans'
_diffrn_radiation_monochromator 'multilayer mirror optics'
_diffrn_radiation_type MoK\a
_diffrn_radiation_wavelength 0.71073
_diffrn_reflns_av_R_equivalents 0.0399
_diffrn_reflns_av_unetI/netI 0.0252
_diffrn_reflns_limit_h_max 12
_diffrn_reflns_limit_h_min -12
_diffrn_reflns_limit_k_max 15
_diffrn_reflns_limit_k_min -15
_diffrn_reflns_limit_l_max 14
_diffrn_reflns_limit_l_min -15
_diffrn_reflns_number 45194
_diffrn_reflns_theta_full 30.51
_diffrn_reflns_theta_max 30.51
_diffrn_reflns_theta_min 2.02
_diffrn_source 'microfocus sealed X-ray tube'
_diffrn_source_current 1.4
_diffrn_source_type 'Incoatec I\ms 70 W'
_diffrn_source_voltage 50
_exptl_absorpt_coefficient_mu 9.513
_exptl_absorpt_correction_T_max 0.75
_exptl_absorpt_correction_T_min 0.61
_exptl_absorpt_correction_type multi-scan
_exptl_absorpt_process_details
;
Krause, L., Herbst-Irmer, R., Sheldrick, G. M., Stalke, D. (2015).
"Comparison of silver and molybdenum microfocus X-ray sources for
single-crystal structure determination"
J. Appl. Cryst. 48, 3-10.
doi:10.1107/S1600576714022985
;
_exptl_crystal_colour 'translucent light yellow'
_exptl_crystal_density_diffrn 2.396
_exptl_crystal_density_method 'not measured'
_exptl_crystal_description block
_exptl_crystal_F_000 580
_exptl_crystal_size_max 0.058
_exptl_crystal_size_mid 0.056
_exptl_crystal_size_min 0.051
_refine_diff_density_max 1.838
_refine_diff_density_min -2.511
_refine_ls_extinction_method none
_refine_ls_goodness_of_fit_ref 1.114
_refine_ls_hydrogen_treatment mixed
_refine_ls_matrix_type full
_refine_ls_number_parameters 322
_refine_ls_number_reflns 5208
_refine_ls_number_restraints 152
_refine_ls_restrained_S_all 1.111
_refine_ls_R_factor_all 0.0219
_refine_ls_R_factor_gt 0.0206
_refine_ls_shift/su_max 0.001
_refine_ls_shift/su_mean 0.000
_refine_ls_structure_factor_coef Fsqd
_refine_ls_weighting_details 'w=1/[\s^2^(Fo^2^)+(0.0086P)^2^+3.1040P] where P=(Fo^2^+2Fc^2^)/3'
_refine_ls_weighting_scheme calc
_refine_ls_wR_factor_gt 0.0510
_refine_ls_wR_factor_ref 0.0521
_reflns_number_gt 5005
_reflns_number_total 5208
_reflns_threshold_expression 'I > 2\s(I)'
_cod_data_source_file d4ce01270d1.cif
_cod_data_source_block 5
_cod_depositor_comments
;
The following automatic conversions were performed:

data item '_exptl_absorpt_correction_type' value 'Multi-Scan' was
changed to 'multi-scan' in accordance with the
/home/data/users/saulius/crontab/automatic-downloads/rss-feeds/RSC/lib/dictionaries/cif_core.dic
dictionary named 'cif_core.dic' version 2.4.2 last updated on
2011-04-26.

Automatic conversion script
Id: cif_fix_values 8170 2020-07-09 18:12:32Z antanas 
;
_cod_database_code 7249768

loop_
_space_group_symop_operation_xyz
'x, y, z'
'-x, -y, -z'

loop_
_atom_site_type_symbol
_atom_site_label
_atom_site_fract_x
_atom_site_fract_y
_atom_site_fract_z
_atom_site_U_iso_or_equiv
_atom_site_adp_type
_atom_site_calc_flag
_atom_site_refinement_flags_adp
_atom_site_refinement_flags_occupancy
_atom_site_refinement_flags_posn
_atom_site_occupancy
_atom_site_disorder_assembly
_atom_site_disorder_group
U U1 0.41692(2) 0.55013(2) 0.24795(2) 0.01882(4) Uani d . . . 1.000000 . .
O O1 0.5989(3) 0.5858(2) 0.2728(2) 0.0205(4) Uani d . . . 1.000000 . .
O O2 0.2385(4) 0.5133(2) 0.2201(3) 0.0308(6) Uani d . . . 1.000000 . .
O O3 0.4645(3) 0.3370(2) 0.3795(2) 0.0236(4) Uani d . . . 1.000000 . .
O O4 0.7266(4) 0.2504(3) 0.4013(2) 0.0294(5) Uani d . . . 1.000000 . .
O O5 0.5883(4) 0.3979(2) 0.1090(2) 0.0290(5) Uani d . . . 1.000000 . .
O O6 0.5124(4) 0.3119(2) -0.0311(2) 0.0275(5) Uani d . . . 1.000000 . .
O O7 0.2718(3) 0.7686(2) 0.2714(2) 0.0227(4) Uani d . . . 1.000000 . .
O O8 0.0858(4) 0.8242(3) 0.1453(3) 0.0351(6) Uani d . . . 1.000000 . .
O O9 0.2515(3) 0.5608(2) 0.4813(2) 0.0248(5) Uani d . . D 1.000000 . .
H H9A 0.258(7) 0.619(3) 0.520(4) 0.043(14) Uiso d . . D 1.000000 . .
H H9B 0.242(9) 0.491(3) 0.539(4) 0.07(2) Uiso d . . D 1.000000 . .
O O10 0.0830(5) 0.3506(4) 0.5955(4) 0.0564(9) Uani d . . D 1.000000 . .
H H10B -0.008(4) 0.375(7) 0.571(6) 0.085000 Uiso d U . D 1.000000 . .
H H10A 0.057(7) 0.306(7) 0.675(3) 0.085000 Uiso d U . D 1.000000 . .
C C1 0.6128(4) 0.1436(3) 0.2873(3) 0.0206(5) Uani d . . . 1.000000 . .
C C2 0.5828(4) 0.1660(3) 0.1595(3) 0.0221(6) Uani d . . . 1.000000 . .
C C3 0.5849(5) 0.0575(3) 0.1046(3) 0.0243(6) Uani d . . . 1.000000 . .
H H3 0.567376 0.072337 0.017306 0.029000 Uiso calc U . R 1.000000 . .
C C4 0.6124(5) -0.0714(3) 0.1757(3) 0.0258(6) Uani d . . . 1.000000 . .
H H4 0.610063 -0.143816 0.138460 0.031000 Uiso calc U . R 1.000000 . .
C C5 0.6433(5) -0.0939(3) 0.3020(3) 0.0260(6) Uani d . . . 1.000000 . .
H H5 0.661740 -0.181636 0.351459 0.031000 Uiso calc U . R 1.000000 . .
C C6 0.6471(4) 0.0126(3) 0.3552(3) 0.0242(6) Uani d . . . 1.000000 . .
H H6 0.673549 -0.003622 0.439383 0.029000 Uiso calc U . R 1.000000 . .
C C7 0.6035(4) 0.2531(3) 0.3600(3) 0.0223(6) Uani d . . . 1.000000 . .
C C8 0.5579(5) 0.3014(3) 0.0742(3) 0.0246(6) Uani d . . . 1.000000 . .
N N1A 0.0837(9) 1.2120(6) 0.1269(7) 0.0165(11) Uani d U P D 0.479(7) A 1
C C9A 0.138(7) 0.9905(14) 0.233(3) 0.0200(16) Uani d U P D 0.479(7) A 1
C C10A 0.0932(12) 1.0816(8) 0.1250(9) 0.0195(12) Uani d U P D 0.479(7) A 1
H H10C 0.070642 1.054878 0.053764 0.023000 Uiso calc U P R 0.479(7) A 1
C C11A 0.1150(14) 1.2462(9) 0.2315(8) 0.0182(14) Uani d U P D 0.479(7) A 1
H H11A 0.102776 1.338062 0.230476 0.022000 Uiso calc U P R 0.479(7) A 1
C C15A 0.0447(9) 1.3117(5) 0.0082(6) 0.0213(11) Uani d U P D 0.479(7) A 1
H H15A 0.149393 1.313089 -0.066518 0.026000 Uiso calc U P R 0.479(7) A 1
H H15B -0.038322 1.283188 -0.022452 0.026000 Uiso calc U P R 0.479(7) A 1
C C16A -0.0245(13) 1.4489(7) 0.0364(10) 0.0295(13) Uani d U P D 0.479(7) A 1
H H16A -0.112984 1.459077 0.116240 0.035000 Uiso calc U P R 0.479(7) A 1
N N1B 0.0386(9) 1.2251(6) 0.1639(7) 0.0197(10) Uani d U P D 0.521(7) A 2
C C9B 0.140(6) 0.9920(13) 0.231(3) 0.0197(14) Uani d U P D 0.521(7) A 2
C C10B 0.0585(10) 1.0972(7) 0.1526(8) 0.0178(11) Uani d U P D 0.521(7) A 2
H H10D 0.014514 1.078578 0.087963 0.021000 Uiso calc U P R 0.521(7) A 2
C C11B 0.0901(12) 1.2612(8) 0.2567(8) 0.0201(14) Uani d U P D 0.521(7) A 2
H H11B 0.076528 1.351264 0.263885 0.024000 Uiso calc U P R 0.521(7) A 2
C C15B -0.0597(8) 1.3309(6) 0.0806(7) 0.0263(11) Uani d U P D 0.521(7) A 2
H H15C -0.165645 1.371420 0.140196 0.032000 Uiso calc U P R 0.521(7) A 2
H H15D -0.090174 1.291334 0.017645 0.032000 Uiso calc U P R 0.521(7) A 2
C C16B 0.0456(10) 1.4383(6) -0.0001(7) 0.0225(12) Uani d U P D 0.521(7) A 2
H H16B 0.162458 1.419412 -0.045104 0.027000 Uiso calc U P R 0.521(7) A 2
C C12 0.1635(5) 1.1578(3) 0.3401(3) 0.0267(6) Uani d . . D 1.000000 . .
H H12A 0.182377 1.185882 0.413021 0.032000 Uiso d U P R 0.479(7) A 1
H H12B 0.203547 1.178282 0.406981 0.032000 Uiso d U P R 0.521(7) A 2
C C13 0.1832(4) 1.0251(3) 0.3333(3) 0.0252(6) Uani d . . D 1.000000 . .
H H13A 0.231909 0.956813 0.396138 0.030000 Uiso d U P R 0.479(7) A 1
H H13B 0.224739 0.957084 0.400118 0.030000 Uiso d U P R 0.521(7) A 2
C C14 0.1646(4) 0.8493(3) 0.2136(3) 0.0226(6) Uani d . . . 1.000000 . .

loop_
_atom_site_aniso_label
_atom_site_aniso_U_11
_atom_site_aniso_U_22
_atom_site_aniso_U_33
_atom_site_aniso_U_12
_atom_site_aniso_U_13
_atom_site_aniso_U_23
U1 0.03864(7) 0.01315(5) 0.01094(5) -0.01205(4) -0.01271(4) 0.00162(3)
O1 0.0321(11) 0.0176(9) 0.0152(9) -0.0076(8) -0.0104(8) -0.0010(7)
O2 0.0564(16) 0.0241(11) 0.0250(11) -0.0223(11) -0.0271(11) 0.0076(9)
O3 0.0443(13) 0.0148(9) 0.0126(9) -0.0073(9) -0.0111(9) 0.0021(7)
O4 0.0457(14) 0.0281(12) 0.0201(11) -0.0080(10) -0.0160(10) -0.0045(9)
O5 0.0643(17) 0.0151(10) 0.0127(9) -0.0173(10) -0.0101(10) -0.0020(7)
O6 0.0577(16) 0.0158(10) 0.0142(9) -0.0127(10) -0.0139(10) -0.0005(8)
O7 0.0326(12) 0.0173(9) 0.0204(10) -0.0045(8) -0.0138(9) 0.0010(8)
O8 0.0436(15) 0.0286(12) 0.0441(15) -0.0137(11) -0.0292(13) 0.0031(11)
O9 0.0400(13) 0.0174(10) 0.0170(10) -0.0096(9) -0.0079(9) 0.0017(8)
O10 0.0495(19) 0.060(2) 0.058(2) -0.0250(17) -0.0185(17) 0.0136(17)
C1 0.0363(16) 0.0159(12) 0.0108(11) -0.0096(11) -0.0070(11) 0.0014(9)
C2 0.0414(17) 0.0145(12) 0.0136(12) -0.0120(12) -0.0085(11) 0.0001(9)
C3 0.0445(18) 0.0175(13) 0.0146(12) -0.0143(12) -0.0087(12) 0.0001(10)
C4 0.0432(18) 0.0147(12) 0.0216(14) -0.0125(12) -0.0075(13) -0.0011(10)
C5 0.0404(18) 0.0141(12) 0.0227(14) -0.0078(12) -0.0101(13) 0.0034(11)
C6 0.0383(17) 0.0181(13) 0.0148(12) -0.0065(12) -0.0086(12) 0.0027(10)
C7 0.0422(17) 0.0160(12) 0.0105(11) -0.0082(12) -0.0103(11) 0.0018(9)
C8 0.051(2) 0.0153(12) 0.0103(11) -0.0131(12) -0.0086(12) -0.0002(9)
N1A 0.020(2) 0.0133(18) 0.018(2) -0.0031(18) -0.0094(18) -0.0003(18)
C9A 0.021(2) 0.018(2) 0.020(2) -0.006(2) -0.007(2) 0.004(2)
C10A 0.021(2) 0.017(2) 0.021(2) -0.0042(18) -0.0084(19) -0.0003(18)
C11A 0.021(2) 0.015(2) 0.020(2) -0.0021(17) -0.0068(19) -0.0035(17)
C15A 0.030(2) 0.016(2) 0.020(2) -0.0025(19) -0.0175(18) 0.0043(18)
C16A 0.036(3) 0.024(2) 0.030(3) -0.003(2) -0.019(2) 0.002(2)
N1B 0.023(2) 0.0154(17) 0.022(2) -0.0052(16) -0.0120(17) 0.0030(17)
C9B 0.020(2) 0.018(2) 0.020(2) -0.006(2) -0.007(2) 0.004(2)
C10B 0.020(2) 0.0175(19) 0.018(2) -0.0052(17) -0.0114(18) 0.0022(17)
C11B 0.019(3) 0.016(2) 0.025(3) -0.004(2) -0.010(2) 0.000(2)
C15B 0.032(2) 0.021(2) 0.029(2) -0.0052(19) -0.0192(19) 0.0059(18)
C16B 0.027(3) 0.020(2) 0.015(2) 0.002(2) -0.006(2) 0.0035(19)
C12 0.0365(17) 0.0202(14) 0.0223(14) -0.0018(12) -0.0120(13) 0.0002(11)
C13 0.0333(16) 0.0200(14) 0.0209(14) 0.0020(12) -0.0123(12) -0.0015(11)
C14 0.0265(14) 0.0210(13) 0.0216(14) -0.0102(11) -0.0094(11) 0.0039(11)

loop_
_atom_type_symbol
_atom_type_description
_atom_type_scat_dispersion_real
_atom_type_scat_dispersion_imag
_atom_type_scat_source
C C 0.0033 0.0016 'International Tables Vol C Tables 4.2.6.8 and 6.1.1.4'
H H 0.0000 0.0000 'International Tables Vol C Tables 4.2.6.8 and 6.1.1.4'
N N 0.0061 0.0033 'International Tables Vol C Tables 4.2.6.8 and 6.1.1.4'
O O 0.0106 0.0060 'International Tables Vol C Tables 4.2.6.8 and 6.1.1.4'
U U -9.6767 9.6646 'International Tables Vol C Tables 4.2.6.8 and 6.1.1.4'

loop_
_geom_angle_atom_site_label_1
_geom_angle_atom_site_label_2
_geom_angle_atom_site_label_3
_geom_angle_site_symmetry_1
_geom_angle_site_symmetry_3
_geom_angle
_geom_angle_publ_flag
O2 U1 O1 . . 178.77(12) ?
O2 U1 O3 . . 89.90(10) ?
O1 U1 O3 . . 90.08(9) ?
O2 U1 O5 . . 88.06(12) ?
O1 U1 O5 . . 90.78(10) ?
O3 U1 O5 . . 69.92(8) ?
O2 U1 O7 . . 90.78(10) ?
O1 U1 O7 . . 90.02(9) ?
O3 U1 O7 . . 140.37(8) ?
O5 U1 O7 . . 149.70(8) ?
O2 U1 O6 . 2_665 93.64(10) ?
O1 U1 O6 . 2_665 85.70(9) ?
O3 U1 O6 . 2_665 146.67(8) ?
O5 U1 O6 . 2_665 77.08(8) ?
O7 U1 O6 . 2_665 72.78(8) ?
O2 U1 O9 . . 87.78(11) ?
O1 U1 O9 . . 93.38(9) ?
O3 U1 O9 . . 71.90(8) ?
O5 U1 O9 . . 141.59(8) ?
O7 U1 O9 . . 68.53(8) ?
O6 U1 O9 2_665 . 141.30(8) ?
C7 O3 U1 . . 125.19(19) ?
C8 O5 U1 . . 132.3(2) ?
C8 O6 U1 . 2_665 131.1(2) ?
C14 O7 U1 . . 132.2(2) ?
U1 O9 H9A . . 121.(3) ?
U1 O9 H9B . . 120.(4) ?
H9A O9 H9B . . 106.9(17) ?
H10B O10 H10A . . 105.5(17) ?
C6 C1 C2 . . 118.8(3) ?
C6 C1 C7 . . 117.2(3) ?
C2 C1 C7 . . 124.0(3) ?
C3 C2 C1 . . 119.3(3) ?
C3 C2 C8 . . 117.7(3) ?
C1 C2 C8 . . 122.9(3) ?
C4 C3 C2 . . 121.1(3) ?
C4 C3 H3 . . 119.400000 ?
C2 C3 H3 . . 119.400000 ?
C3 C4 C5 . . 119.6(3) ?
C3 C4 H4 . . 120.200000 ?
C5 C4 H4 . . 120.200000 ?
C6 C5 C4 . . 119.7(3) ?
C6 C5 H5 . . 120.200000 ?
C4 C5 H5 . . 120.200000 ?
C5 C6 C1 . . 121.4(3) ?
C5 C6 H6 . . 119.300000 ?
C1 C6 H6 . . 119.300000 ?
O4 C7 O3 . . 125.5(3) ?
O4 C7 C1 . . 117.7(3) ?
O3 C7 C1 . . 116.7(3) ?
O6 C8 O5 . . 123.6(3) ?
O6 C8 C2 . . 117.5(3) ?
O5 C8 C2 . . 119.0(3) ?
C11A N1A C10A . . 120.1(7) ?
C11A N1A C15A . . 122.6(6) ?
C10A N1A C15A . . 117.2(6) ?
C13 C9A C10A . . 123.4(13) ?
C13 C9A C14 . . 123.4(9) ?
C10A C9A C14 . . 112.1(8) ?
N1A C10A C9A . . 116.2(10) ?
N1A C10A H10C . . 121.900000 ?
C9A C10A H10C . . 121.900000 ?
N1A C11A C12 . . 125.5(8) ?
N1A C11A H11A . . 117.300000 ?
C12 C11A H11A . . 117.300000 ?
C16A C15A N1A . . 114.0(6) ?
C16A C15A H15A . . 108.700000 ?
N1A C15A H15A . . 108.700000 ?
C16A C15A H15B . . 108.700000 ?
N1A C15A H15B . . 108.700000 ?
H15A C15A H15B . . 107.600000 ?
C16A C16A C15A 2_585 . 125.3(12) ?
C16A C16A H16A 2_585 . 117.300000 ?
C15A C16A H16A . . 117.300000 ?
C11B N1B C10B . . 122.8(6) ?
C11B N1B C15B . . 117.8(6) ?
C10B N1B C15B . . 119.1(6) ?
C10B C9B C13 . . 115.2(10) ?
C10B C9B C14 . . 122.1(7) ?
C13 C9B C14 . . 122.5(8) ?
N1B C10B C9B . . 123.1(8) ?
N1B C10B H10D . . 118.400000 ?
C9B C10B H10D . . 118.400000 ?
N1B C11B C12 . . 114.9(6) ?
N1B C11B H11B . . 122.500000 ?
C12 C11B H11B . . 122.500000 ?
N1B C15B C16B . . 110.3(5) ?
N1B C15B H15C . . 109.600000 ?
C16B C15B H15C . . 109.600000 ?
N1B C15B H15D . . 109.600000 ?
C16B C15B H15D . . 109.600000 ?
H15C C15B H15D . . 108.100000 ?
C16B C16B C15B 2_585 . 112.7(8) ?
C16B C16B H16B 2_585 . 123.700000 ?
C15B C16B H16B . . 123.700000 ?
C11B C12 C13 . . 123.9(5) ?
C13 C12 C11A . . 114.2(5) ?
C13 C12 H12A . . 122.800000 ?
C11A C12 H12A . . 123.000000 ?
C11B C12 H12B . . 118.200000 ?
C13 C12 H12B . . 117.900000 ?
C9A C13 C12 . . 120.1(6) ?
C9B C13 C12 . . 119.5(6) ?
C9A C13 H13A . . 119.500000 ?
C12 C13 H13A . . 120.400000 ?
C9B C13 H13B . . 120.500000 ?
C12 C13 H13B . . 120.000000 ?
O8 C14 O7 . . 127.4(3) ?
O8 C14 C9A . . 118.6(9) ?
O7 C14 C9A . . 114.0(9) ?
O8 C14 C9B . . 118.7(8) ?
O7 C14 C9B . . 114.0(8) ?

loop_
_geom_bond_atom_site_label_1
_geom_bond_atom_site_label_2
_geom_bond_site_symmetry_2
_geom_bond_distance
_geom_bond_publ_flag
U1 O2 . 1.770(2) ?
U1 O1 . 1.777(2) ?
U1 O3 . 2.357(2) ?
U1 O5 . 2.358(2) ?
U1 O7 . 2.368(2) ?
U1 O6 2_665 2.389(2) ?
U1 O9 . 2.450(2) ?
O3 C7 . 1.280(4) ?
O4 C7 . 1.239(4) ?
O5 C8 . 1.271(4) ?
O6 C8 . 1.258(4) ?
O7 C14 . 1.277(4) ?
O8 C14 . 1.230(4) ?
O9 H9A . 0.839(10) ?
O9 H9B . 0.840(10) ?
O10 H10B . 0.849(10) ?
O10 H10A . 0.849(10) ?
C1 C6 . 1.403(4) ?
C1 C2 . 1.406(4) ?
C1 C7 . 1.514(4) ?
C2 C3 . 1.401(4) ?
C2 C8 . 1.500(4) ?
C3 C4 . 1.390(4) ?
C3 H3 . 0.950000 ?
C4 C5 . 1.393(5) ?
C4 H4 . 0.950000 ?
C5 C6 . 1.387(4) ?
C5 H5 . 0.950000 ?
C6 H6 . 0.950000 ?
N1A C11A . 1.360(8) ?
N1A C10A . 1.367(7) ?
N1A C15A . 1.496(6) ?
C9A C13 . 1.387(8) ?
C9A C10A . 1.387(10) ?
C9A C14 . 1.510(14) ?
C10A H10C . 0.950000 ?
C11A C12 . 1.393(7) ?
C11A H11A . 0.950000 ?
C15A C16A . 1.491(8) ?
C15A H15A . 0.990000 ?
C15A H15B . 0.990000 ?
C16A C16A 2_585 1.246(18) ?
C16A H16A . 0.950000 ?
N1B C11B . 1.352(7) ?
N1B C10B . 1.352(7) ?
N1B C15B . 1.494(6) ?
C9B C10B . 1.387(10) ?
C9B C13 . 1.388(8) ?
C9B C14 . 1.521(13) ?
C10B H10D . 0.950000 ?
C11B C12 . 1.376(7) ?
C11B H11B . 0.950000 ?
C15B C16B . 1.539(7) ?
C15B H15C . 0.990000 ?
C15B H15D . 0.990000 ?
C16B C16B 2_585 1.344(14) ?
C16B H16B . 0.950000 ?
C12 C13 . 1.389(5) ?
C12 H12A . 0.960000 ?
C12 H12B . 0.960200 ?
C13 H13A . 0.959900 ?
C13 H13B . 0.959900 ?

loop_
_geom_hbond_atom_site_label_D
_geom_hbond_atom_site_label_H
_geom_hbond_atom_site_label_A
_geom_hbond_site_symmetry_A
_geom_hbond_distance_DH
_geom_hbond_distance_HA
_geom_hbond_distance_DA
_geom_hbond_angle_DHA
_geom_hbond_publ_flag
O9 H9A O4 2_666 0.839(10) 1.827(11) 2.665(3) 178.(5) ?
O9 H9B O1 2_666 0.840(10) 2.59(5) 3.142(3) 124.(5) ?
O9 H9B O10 . 0.840(10) 2.11(4) 2.761(4) 134.(5) ?
O10 H10B O9 2_566 0.849(10) 2.197(12) 3.045(5) 177.(7) ?
O10 H10A O8 2_566 0.849(10) 2.26(3) 3.065(5) 159.(6) ?

loop_
_geom_torsion_atom_site_label_1
_geom_torsion_atom_site_label_2
_geom_torsion_atom_site_label_3
_geom_torsion_atom_site_label_4
_geom_torsion_site_symmetry_1
_geom_torsion_site_symmetry_2
_geom_torsion_site_symmetry_3
_geom_torsion_site_symmetry_4
_geom_torsion
_geom_torsion_publ_flag
C6 C1 C2 C3 . . . . 1.1(5) ?
C7 C1 C2 C3 . . . . -176.3(3) ?
C6 C1 C2 C8 . . . . -175.3(3) ?
C7 C1 C2 C8 . . . . 7.4(5) ?
C1 C2 C3 C4 . . . . 1.5(5) ?
C8 C2 C3 C4 . . . . 178.1(3) ?
C2 C3 C4 C5 . . . . -2.0(5) ?
C3 C4 C5 C6 . . . . -0.3(5) ?
C4 C5 C6 C1 . . . . 2.9(5) ?
C2 C1 C6 C5 . . . . -3.3(5) ?
C7 C1 C6 C5 . . . . 174.2(3) ?
U1 O3 C7 O4 . . . . 83.6(3) ?
U1 O3 C7 C1 . . . . -100.1(3) ?
C6 C1 C7 O4 . . . . 55.0(4) ?
C2 C1 C7 O4 . . . . -127.6(3) ?
C6 C1 C7 O3 . . . . -121.5(3) ?
C2 C1 C7 O3 . . . . 55.9(4) ?
U1 O6 C8 O5 2_665 . . . 33.5(5) ?
U1 O6 C8 C2 2_665 . . . -144.3(2) ?
U1 O5 C8 O6 . . . . 92.1(4) ?
U1 O5 C8 C2 . . . . -90.2(4) ?
C3 C2 C8 O6 . . . . 11.7(5) ?
C1 C2 C8 O6 . . . . -171.9(3) ?
C3 C2 C8 O5 . . . . -166.2(3) ?
C1 C2 C8 O5 . . . . 10.2(5) ?
C11A N1A C10A C9A . . . . -1.(3) ?
C15A N1A C10A C9A . . . . 177.(3) ?
C13 C9A C10A N1A . . . . -5.(6) ?
C14 C9A C10A N1A . . . . -173.(2) ?
C10A N1A C11A C12 . . . . 2.3(13) ?
C15A N1A C11A C12 . . . . -175.3(8) ?
C11A N1A C15A C16A . . . . -23.3(10) ?
C10A N1A C15A C16A . . . . 159.0(7) ?
N1A C15A C16A C16A . . . 2_585 132.7(12) ?
C11B N1B C10B C9B . . . . -3.(3) ?
C15B N1B C10B C9B . . . . -177.(3) ?
C13 C9B C10B N1B . . . . 7.(5) ?
C14 C9B C10B N1B . . . . -178.(2) ?
C10B N1B C11B C12 . . . . -0.4(11) ?
C15B N1B C11B C12 . . . . 173.2(7) ?
C11B N1B C15B C16B . . . . 59.7(9) ?
C10B N1B C15B C16B . . . . -126.4(7) ?
N1B C15B C16B C16B . . . 2_585 -137.6(8) ?
N1B C11B C12 C13 . . . . -0.9(10) ?
N1A C11A C12 C13 . . . . 1.6(12) ?
C10A C9A C13 C12 . . . . 9.(6) ?
C14 C9A C13 C12 . . . . 176.(3) ?
C10B C9B C13 C12 . . . . -8.(5) ?
C14 C9B C13 C12 . . . . 177.(3) ?
C11A C12 C13 C9A . . . . -7.(3) ?
C11B C12 C13 C9B . . . . 5.(3) ?
U1 O7 C14 O8 . . . . 14.1(5) ?
U1 O7 C14 C9A . . . . -165.(2) ?
U1 O7 C14 C9B . . . . -164.(2) ?
C13 C9A C14 O8 . . . . 163.(3) ?
C10A C9A C14 O8 . . . . -29.(5) ?
C13 C9A C14 O7 . . . . -18.(5) ?
C10A C9A C14 O7 . . . . 151.(3) ?
C10B C9B C14 O8 . . . . -13.(5) ?
C13 C9B C14 O8 . . . . 161.(3) ?
C10B C9B C14 O7 . . . . 166.(3) ?
C13 C9B C14 O7 . . . . -20.(5) ?
